data_2214069
loop_
_publ_author_name
'Burton, Sylvester'
'Fronczek, Frank R.'
'Maverick, Andrew W.'

_publ_section_title
;
 3,5-Diacetylheptane-2,6-dione
;
_journal_coeditor_code BQ2022
_journal_issue 7
_journal_name_full 'Acta Crystallographica Section E'
_journal_page_first o3108
_journal_page_last o3108
_journal_paper_doi 10.1107/S1600536807026323
_journal_volume 63
_journal_year 2007
_chemical_formula_iupac 'C11 H16 O4'
_chemical_formula_moiety 'C11 H16 O4'
_chemical_formula_sum 'C11 H16 O4'
_chemical_formula_weight 212.24
_chemical_melting_point 313.8(3)
_chemical_name_systematic
;
3,5-Diacetylheptane-2,6-dione
;
_space_group_IT_number 19
_symmetry_cell_setting orthorhombic
_symmetry_space_group_name_Hall 'P 2ac 2ab'
_symmetry_space_group_name_H-M 'P 21 21 21'
_atom_sites_solution_hydrogens geom
_atom_sites_solution_primary direct
_atom_sites_solution_secondary difmap
_audit_creation_method SHELXL-97
_cell_angle_alpha 90
_cell_angle_beta 90
_cell_angle_gamma 90
_cell_formula_units_Z 4
_cell_length_a 7.810(2)
_cell_length_b 8.611(2)
_cell_length_c 17.431(4)
_cell_measurement_reflns_used 2556
_cell_measurement_temperature 100
_cell_measurement_theta_max 33.7
_cell_measurement_theta_min 2.5
_cell_volume 1172.3(5)
_computing_cell_refinement 'SCALEPACK (Otwinowski & Minor, 1997)'
_computing_data_collection 'COLLECT (Nonius, 2000)'
_computing_data_reduction 'DENZO (Otwinowski & Minor, 1997) and SCALEPACK'
_computing_molecular_graphics 'ORTEP-3 for Windows (Farrugia, 1997)'
_computing_publication_material SHELXL97
_computing_structure_refinement 'SHELXL97 (Sheldrick, 1997)'
_computing_structure_solution 'SIR97 (Altomare <i>et al.</i>,  1999)'
_diffrn_ambient_temperature 100
_diffrn_measured_fraction_theta_full 0.993
_diffrn_measured_fraction_theta_max 0.993
_diffrn_measurement_device 'Nonius KappaCCD (with Oxford Cryostream)'
_diffrn_measurement_method '\w scans with \k offsets'
_diffrn_radiation_monochromator graphite
_diffrn_radiation_source 'fine-focus sealed tube'
_diffrn_radiation_type MoK\a
_diffrn_radiation_wavelength 0.71073
_diffrn_reflns_av_R_equivalents 0.016
_diffrn_reflns_av_sigmaI/netI 0.0257
_diffrn_reflns_limit_h_max 11
_diffrn_reflns_limit_h_min -11
_diffrn_reflns_limit_k_max 13
_diffrn_reflns_limit_k_min -13
_diffrn_reflns_limit_l_max 27
_diffrn_reflns_limit_l_min -27
_diffrn_reflns_number 15692
_diffrn_reflns_theta_full 33.7
_diffrn_reflns_theta_max 33.7
_diffrn_reflns_theta_min 2.8
_diffrn_standards_number 0
_exptl_absorpt_coefficient_mu 0.091
_exptl_absorpt_correction_type none
_exptl_crystal_colour colourless
_exptl_crystal_density_diffrn 1.203
_exptl_crystal_density_method 'not measured'
_exptl_crystal_description fragment
_exptl_crystal_F_000 456
_exptl_crystal_size_max 0.47
_exptl_crystal_size_mid 0.43
_exptl_crystal_size_min 0.40
_refine_diff_density_max 0.29
_refine_diff_density_min -0.18
_refine_ls_extinction_method none
_refine_ls_goodness_of_fit_ref 1.041
_refine_ls_hydrogen_treatment constr
_refine_ls_matrix_type full
_refine_ls_number_parameters 140
_refine_ls_number_reflns 2647
_refine_ls_number_restraints 0
_refine_ls_restrained_S_all 1.041
_refine_ls_R_factor_all 0.048
_refine_ls_R_factor_gt 0.041
_refine_ls_shift/su_max 0.006
_refine_ls_shift/su_mean 0.000
_refine_ls_structure_factor_coef Fsqd
_refine_ls_weighting_details 'calc w=1/[\s^2^(Fo^2^)+(0.0668P)^2^+0.1309P] where P=(Fo^2^+2Fc^2^)/3'
_refine_ls_weighting_scheme calc
_refine_ls_wR_factor_gt 0.107
_refine_ls_wR_factor_ref 0.113
_reflns_number_gt 2352
_reflns_number_total 2647
_reflns_threshold_expression I>2\s(I)
_cod_data_source_file bq2022.cif
_cod_data_source_block I
_cod_depositor_comments
;
The following automatic conversions were performed:

'_chemical_melting_point' value '313.5-314.0' was changed to
'313.8(3)' - the average value was taken and precision was estimated.

Automatic conversion script
Id: cif_fix_values 1646 2011-03-28 12:23:43Z adriana 

The following automatic conversions were performed:

'_chemical_melting_point' value '313.5-314.0' was changed to
'313.8(3)' - the average value was taken and precision was estimated.

Automatic conversion script
Id: cif_fix_values 1715 2011-07-08 13:25:40Z adriana 
;
_cod_original_sg_symbol_H-M 'P 21 21 21    '
_cod_database_code 2214069
_cod_database_fobs_code 2214069

loop_
_symmetry_equiv_pos_as_xyz
'x, y, z'
'-x+1/2, -y, z+1/2'
'x+1/2, -y+1/2, -z'
'-x, y+1/2, -z+1/2'

loop_
_atom_site_type_symbol
_atom_site_label
_atom_site_fract_x
_atom_site_fract_y
_atom_site_fract_z
_atom_site_U_iso_or_equiv
_atom_site_adp_type
_atom_site_calc_flag
_atom_site_refinement_flags
_atom_site_occupancy
O O1 0.05730(14) 0.48942(13) 0.67423(5) 0.0284(2) Uani d . 1
O O2 -0.06423(14) 0.21860(16) 0.54715(7) 0.0388(3) Uani d . 1
O O3 0.52584(15) 0.07629(14) 0.65558(6) 0.0346(3) Uani d . 1
O O4 0.45874(17) 0.10347(15) 0.84527(6) 0.0383(3) Uani d . 1
C C1 0.1592(2) 0.53906(18) 0.54771(8) 0.0296(3) Uani d . 1
H H1A 0.0884 0.6328 0.5508 0.044 Uiso calc R 1
H H1B 0.1286 0.4802 0.5016 0.044 Uiso calc R 1
H H1C 0.2803 0.5686 0.5452 0.044 Uiso calc R 1
C C2 0.12923(16) 0.44037(15) 0.61741(7) 0.0212(2) Uani d . 1
C C3 0.19679(15) 0.27436(14) 0.61312(6) 0.0184(2) Uani d . 1
H H3 0.3141 0.2768 0.5901 0.022 Uiso calc R 1
C C4 0.08071(18) 0.17786(17) 0.56105(7) 0.0246(2) Uani d . 1
C C5 0.1554(2) 0.03050(19) 0.52954(9) 0.0366(3) Uani d . 1
H H5A 0.0644 -0.0469 0.5234 0.055 Uiso calc R 1
H H5B 0.2423 -0.0092 0.5650 0.055 Uiso calc R 1
H H5C 0.2082 0.0514 0.4796 0.055 Uiso calc R 1
C C6 0.20811(15) 0.19736(15) 0.69250(6) 0.0195(2) Uani d . 1
H H6A 0.1052 0.2245 0.7228 0.023 Uiso calc R 1
H H6B 0.2105 0.0831 0.6863 0.023 Uiso calc R 1
C C7 0.69870(18) 0.2565(2) 0.72430(11) 0.0348(3) Uani d . 1
H H7A 0.7860 0.1755 0.7298 0.052 Uiso calc R 1
H H7B 0.6838 0.3103 0.7734 0.052 Uiso calc R 1
H H7C 0.7351 0.3310 0.6851 0.052 Uiso calc R 1
C C8 0.53220(16) 0.18388(16) 0.70076(7) 0.0231(2) Uani d . 1
C C9 0.36884(15) 0.24996(14) 0.73593(6) 0.0182(2) Uani d . 1
H H9 0.3751 0.3659 0.7337 0.022 Uiso calc R 1
C C10 0.36087(17) 0.20085(16) 0.82022(7) 0.0236(2) Uani d . 1
C C11 0.22526(19) 0.27536(18) 0.86857(7) 0.0294(3) Uani d . 1
H H11A 0.2417 0.2456 0.9223 0.044 Uiso calc R 1
H H11B 0.1122 0.2407 0.8512 0.044 Uiso calc R 1
H H11C 0.2332 0.3885 0.8638 0.044 Uiso calc R 1

loop_
_atom_site_aniso_label
_atom_site_aniso_U_11
_atom_site_aniso_U_22
_atom_site_aniso_U_33
_atom_site_aniso_U_12
_atom_site_aniso_U_13
_atom_site_aniso_U_23
O1 0.0318(5) 0.0291(5) 0.0243(4) 0.0065(4) 0.0051(4) -0.0015(4)
O2 0.0300(5) 0.0493(7) 0.0371(6) 0.0006(5) -0.0138(5) -0.0062(5)
O3 0.0336(5) 0.0348(6) 0.0354(5) 0.0123(5) -0.0005(4) -0.0080(5)
O4 0.0445(7) 0.0436(6) 0.0269(5) 0.0058(6) -0.0062(5) 0.0120(4)
C1 0.0315(6) 0.0299(6) 0.0275(6) 0.0059(5) 0.0050(5) 0.0104(5)
C2 0.0197(5) 0.0237(5) 0.0201(4) 0.0015(4) -0.0005(4) 0.0018(4)
C3 0.0182(5) 0.0219(5) 0.0152(4) 0.0000(4) -0.0008(4) -0.0002(4)
C4 0.0287(6) 0.0280(6) 0.0169(4) -0.0038(5) -0.0027(4) -0.0007(4)
C5 0.0404(8) 0.0341(7) 0.0353(7) -0.0033(7) -0.0031(6) -0.0142(6)
C6 0.0203(5) 0.0220(5) 0.0163(4) -0.0024(4) -0.0024(4) 0.0018(4)
C7 0.0203(6) 0.0335(7) 0.0506(9) -0.0010(6) -0.0019(6) 0.0075(7)
C8 0.0211(5) 0.0231(5) 0.0250(5) 0.0033(5) -0.0009(4) 0.0053(4)
C9 0.0197(4) 0.0184(4) 0.0165(4) -0.0011(4) -0.0014(4) 0.0012(4)
C10 0.0283(6) 0.0249(5) 0.0175(4) -0.0066(5) -0.0043(4) 0.0018(4)
C11 0.0338(7) 0.0348(7) 0.0198(5) -0.0117(6) 0.0050(5) -0.0036(5)

loop_
_atom_type_symbol
_atom_type_description
_atom_type_scat_dispersion_real
_atom_type_scat_dispersion_imag
_atom_type_scat_source
C C 0.0033 0.0016 'International Tables Vol C Tables 4.2.6.8 and 6.1.1.4'
H H 0.0000 0.0000 'International Tables Vol C Tables 4.2.6.8 and 6.1.1.4'
O O 0.0106 0.0060 'International Tables Vol C Tables 4.2.6.8 and 6.1.1.4'

loop_
_geom_angle_atom_site_label_1
_geom_angle_atom_site_label_2
_geom_angle_atom_site_label_3
_geom_angle
C2 C1 H1A 109.5
C2 C1 H1B 109.5
H1A C1 H1B 109.5
C2 C1 H1C 109.5
H1A C1 H1C 109.5
H1B C1 H1C 109.5
O1 C2 C1 122.37(12)
O1 C2 C3 121.72(11)
C1 C2 C3 115.90(10)
C2 C3 C4 109.48(10)
C2 C3 C6 112.33(10)
C4 C3 C6 109.52(10)
C2 C3 H3 108.5
C4 C3 H3 108.5
C6 C3 H3 108.5
O2 C4 C5 122.38(14)
O2 C4 C3 121.09(13)
C5 C4 C3 116.53(12)
C4 C5 H5A 109.5
C4 C5 H5B 109.5
H5A C5 H5B 109.5
C4 C5 H5C 109.5
H5A C5 H5C 109.5
H5B C5 H5C 109.5
C9 C6 C3 111.34(9)
C9 C6 H6A 109.4
C3 C6 H6A 109.4
C9 C6 H6B 109.4
C3 C6 H6B 109.4
H6A C6 H6B 108.0
C8 C7 H7A 109.5
C8 C7 H7B 109.5
H7A C7 H7B 109.5
C8 C7 H7C 109.5
H7A C7 H7C 109.5
H7B C7 H7C 109.5
O3 C8 C7 121.98(13)
O3 C8 C9 120.65(12)
C7 C8 C9 117.37(12)
C8 C9 C10 108.47(10)
C8 C9 C6 112.08(10)
C10 C9 C6 111.04(10)
C8 C9 H9 108.4
C10 C9 H9 108.4
C6 C9 H9 108.4
O4 C10 C11 122.55(12)
O4 C10 C9 120.66(12)
C11 C10 C9 116.78(11)
C10 C11 H11A 109.5
C10 C11 H11B 109.5
H11A C11 H11B 109.5
C10 C11 H11C 109.5
H11A C11 H11C 109.5
H11B C11 H11C 109.5

loop_
_geom_bond_atom_site_label_1
_geom_bond_atom_site_label_2
_geom_bond_distance
_geom_bond_publ_flag
O1 C2 1.2145(15) y
O2 C4 1.2097(18) y
O3 C8 1.2169(18) y
O4 C10 1.2158(17) y
C1 C2 1.5011(18) ?
C1 H1A 0.9800 ?
C1 H1B 0.9800 ?
C1 H1C 0.9800 ?
C2 C3 1.5256(17) y
C3 C4 1.5284(17) y
C3 C6 1.5370(16) ?
C3 H3 1.0000 ?
C4 C5 1.501(2) ?
C5 H5A 0.9800 ?
C5 H5B 0.9800 ?
C5 H5C 0.9800 ?
C6 C9 1.5343(16) ?
C6 H6A 0.9900 ?
C6 H6B 0.9900 ?
C7 C8 1.500(2) ?
C7 H7A 0.9800 ?
C7 H7B 0.9800 ?
C7 H7C 0.9800 ?
C8 C9 1.5256(18) y
C9 C10 1.5301(17) y
C9 H9 1.0000 ?
C10 C11 1.498(2) ?
C11 H11A 0.9800 ?
C11 H11B 0.9800 ?
C11 H11C 0.9800 ?

loop_
_geom_torsion_atom_site_label_1
_geom_torsion_atom_site_label_2
_geom_torsion_atom_site_label_3
_geom_torsion_atom_site_label_4
_geom_torsion
_geom_torsion_publ_flag
O1 C2 C3 C4 106.19(14) ?
C1 C2 C3 C4 -74.56(13) ?
O1 C2 C3 C6 -15.71(16) y
C1 C2 C3 C6 163.54(11) ?
C2 C3 C4 O2 -20.20(17) ?
C6 C3 C4 O2 103.37(14) y
C2 C3 C4 C5 160.62(12) ?
C6 C3 C4 C5 -75.80(14) ?
C2 C3 C6 C9 -79.56(12) ?
C4 C3 C6 C9 158.56(10) ?
O3 C8 C9 C10 107.67(13) ?
C7 C8 C9 C10 -72.17(14) ?
O3 C8 C9 C6 -15.27(16) y
C7 C8 C9 C6 164.88(12) ?
C3 C6 C9 C8 -70.39(13) ?
C3 C6 C9 C10 168.12(10) ?
C8 C9 C10 O4 -11.25(17) ?
C6 C9 C10 O4 112.32(14) y
C8 C9 C10 C11 170.22(11) ?
C6 C9 C10 C11 -66.21(14) ?

loop_
_cod_related_entry_id
_cod_related_entry_database
_cod_related_entry_code
1 ChemSpider 10503216
